data_7134185
loop_
_publ_author_name
'Fang, Yi-Jun'
'Wu, Xiao-Bao'
'Wang, Qi-Ming'
'Xie, Zu-Kui'
'Yao, Chuan-Zhi'
'Jiang, Hua-Jie'
'Yu, Jie'

_publ_section_title
;
 High-performance Anionic Stereogenic-at-cobalt(III) Complex/Halide
 Salts/Oxone Catalytic System for Enantioselective Halocyclization of
 Olefins
;
_journal_name_full 'Chemical Communications'
_journal_paper_doi 10.1039/D4CC06610C
_journal_year 2025
_chemical_absolute_configuration rmad
_chemical_formula_moiety 'C13 H17 Br N2 O4 S'
_chemical_formula_sum 'C13 H17 Br N2 O4 S'
_chemical_formula_weight 377.25
_space_group_crystal_system monoclinic
_space_group_IT_number 5
_space_group_name_Hall 'C 2y'
_space_group_name_H-M_alt 'C 1 2 1'
_atom_sites_solution_hydrogens geom
_audit_creation_date 2024-08-09
_audit_creation_method
;
Olex2 1.5
(compiled 2023.08.24 svn.re1ec1418 for OlexSys, GUI svn.r6817)
;
_audit_update_record
;
2024-08-09 deposited with the CCDC.	2025-01-15 downloaded from the CCDC.
;
_cell_angle_alpha 90
_cell_angle_beta 104.87(2)
_cell_angle_gamma 90
_cell_formula_units_Z 4
_cell_length_a 12.403(11)
_cell_length_b 5.914(4)
_cell_length_c 22.599(16)
_cell_measurement_reflns_used 744
_cell_measurement_temperature 296.15
_cell_measurement_theta_max 19.085
_cell_measurement_theta_min 2.797
_cell_volume 1602(2)
_computing_cell_refinement 'SAINT v7.68A (Bruker, 2009)'
_computing_data_reduction 'SAINT v7.68A (Bruker, 2009)'
_computing_molecular_graphics 'Olex2 1.5 (Dolomanov et al., 2009)'
_computing_publication_material 'Olex2 1.5 (Dolomanov et al., 2009)'
_computing_structure_refinement 'SHELXL 2014/7 (Sheldrick, 2015)'
_diffrn_ambient_temperature 296.15
_diffrn_measured_fraction_theta_full 0.966
_diffrn_measured_fraction_theta_max 0.967
_diffrn_measurement_device_type 'Bruker APEX-II CCD'
_diffrn_measurement_method '\f and \w scans'
_diffrn_radiation_monochromator graphite
_diffrn_radiation_type MoK\a
_diffrn_radiation_wavelength 0.71073
_diffrn_reflns_av_R_equivalents 0.1062
_diffrn_reflns_av_unetI/netI 0.1727
_diffrn_reflns_Laue_measured_fraction_full 0.966
_diffrn_reflns_Laue_measured_fraction_max 0.967
_diffrn_reflns_limit_h_max 14
_diffrn_reflns_limit_h_min -14
_diffrn_reflns_limit_k_max 7
_diffrn_reflns_limit_k_min -7
_diffrn_reflns_limit_l_max 27
_diffrn_reflns_limit_l_min -27
_diffrn_reflns_number 5439
_diffrn_reflns_point_group_measured_fraction_full 0.845
_diffrn_reflns_point_group_measured_fraction_max 0.846
_diffrn_reflns_theta_full 25.242
_diffrn_reflns_theta_max 25.675
_diffrn_reflns_theta_min 2.798
_diffrn_source_current 40.0
_diffrn_source_power 2.0
_diffrn_source_voltage 50.0
_diffrn_standards_number 0
_exptl_absorpt_coefficient_mu 2.712
_exptl_absorpt_correction_T_max 0.7456
_exptl_absorpt_correction_T_min 0.4094
_exptl_absorpt_correction_type multi-scan
_exptl_absorpt_process_details
;
SADABS-2008/1 (Bruker,2008) was used for absorption correction.
wR2(int) was 0.1283 before and 0.0580 after correction.
The Ratio of minimum to maximum transmission is 0.5491.
The \l/2 correction factor is 0.0015.
;
_exptl_crystal_colour colourless
_exptl_crystal_density_diffrn 1.564
_exptl_crystal_description plate
_exptl_crystal_F_000 768
_exptl_crystal_size_max 0.15
_exptl_crystal_size_mid 0.05
_exptl_crystal_size_min 0.01
_refine_diff_density_max 0.907
_refine_diff_density_min -0.407
_refine_diff_density_rms 0.101
_refine_ls_abs_structure_details
;
 Flack x determined using 289 quotients [(I+)-(I-)]/[(I+)+(I-)]
 (Parsons, Flack and Wagner, Acta Cryst. B69 (2013) 249-259).
;
_refine_ls_abs_structure_Flack 0.11(3)
_refine_ls_extinction_method none
_refine_ls_goodness_of_fit_ref 0.968
_refine_ls_hydrogen_treatment constr
_refine_ls_matrix_type full
_refine_ls_number_parameters 191
_refine_ls_number_reflns 2581
_refine_ls_number_restraints 19
_refine_ls_restrained_S_all 0.974
_refine_ls_R_factor_all 0.1754
_refine_ls_R_factor_gt 0.0782
_refine_ls_shift/su_max 0.000
_refine_ls_shift/su_mean 0.000
_refine_ls_structure_factor_coef Fsqd
_refine_ls_weighting_details 'w=1/[\s^2^(Fo^2^)+(0.0948P)^2^] where P=(Fo^2^+2Fc^2^)/3'
_refine_ls_weighting_scheme calc
_refine_ls_wR_factor_gt 0.1750
_refine_ls_wR_factor_ref 0.2212
_reflns_Friedel_coverage 0.584
_reflns_Friedel_fraction_full 0.696
_reflns_Friedel_fraction_max 0.696
_reflns_number_gt 1263
_reflns_number_total 2581
_reflns_threshold_expression 'I > 2\s(I)'
_cod_data_source_file d4cc06610c2.cif
_cod_data_source_block 210713fyj
_cod_database_code 7134185
_shelx_shelxl_version_number 2014/7
_shelx_space_group_comment
;
The symmetry employed for this shelxl refinement is uniquely defined
by the following loop, which should always be used as a source of
symmetry information in preference to the above space-group names.
They are only intended as comments.
;
_shelx_estimated_absorpt_t_max 0.973
_shelx_estimated_absorpt_t_min 0.687
_olex2_refinement_description
;
1. Fixed Uiso
 At 1.2 times of:
  All C(H) groups, All C(H,H) groups
 At 1.5 times of:
  All C(H,H,H) groups
2. Uiso/Uaniso restraints and constraints
C2 \\sim C3 \\sim C4 \\sim C5: within 2A with sigma of 0.01 and sigma for
terminal atoms of 0.02 within 2A
3.a Ternary CH refined with riding coordinates:
 C1(H1), C2(H2)
3.b Secondary CH2 refined with riding coordinates:
 C3(H3A,H3B), C4(H4A,H4B), C5(H5A,H5B), C6(H6A,H6B)
3.c Aromatic/amide H refined with riding coordinates:
 C9(H9), C10(H10), C12(H12), C13(H13)
3.d Idealised Me refined as rotating group:
 C7(H7A,H7B,H7C)
;
_olex2_submission_special_instructions 'No special instructions were received'

loop_
_space_group_symop_operation_xyz
'x, y, z'
'-x, y, -z'
'x+1/2, y+1/2, z'
'-x+1/2, y+1/2, -z'

loop_
_atom_site_label
_atom_site_type_symbol
_atom_site_fract_x
_atom_site_fract_y
_atom_site_fract_z
_atom_site_U_iso_or_equiv
_atom_site_adp_type
_atom_site_occupancy
_atom_site_site_symmetry_order
_atom_site_calc_flag
_atom_site_refinement_flags_posn
_atom_site_refinement_flags_adp
_atom_site_refinement_flags_occupancy
_atom_site_disorder_assembly
_atom_site_disorder_group
Br1 Br 0.53702(17) 0.5478(5) 0.09648(9) 0.0935(9) Uani 1 1 d . . . . .
S1 S 0.4635(3) 0.8595(6) 0.29269(17) 0.0480(10) Uani 1 1 d . . . . .
O1 O 0.5494(9) 0.9759(17) 0.2719(5) 0.068(3) Uani 1 1 d . . . . .
O2 O 0.3857(8) 0.9853(16) 0.3198(5) 0.062(3) Uani 1 1 d . . . . .
O3 O 0.7580(11) 0.022(3) 0.4479(6) 0.080(4) Uani 1 1 d . . . . .
O4 O 0.6235(11) 0.020(3) 0.4916(6) 0.093(4) Uani 1 1 d . . . . .
N1 N 0.3857(9) 0.7385(19) 0.2351(4) 0.041(3) Uani 1 1 d . . . . .
N2 N 0.6749(12) 0.103(2) 0.4551(6) 0.063(4) Uani 1 1 d . . . . .
C1 C 0.4486(14) 0.733(3) 0.1378(7) 0.061(4) Uani 1 1 d . . . . .
H1 H 0.4921 0.8682 0.1535 0.074 Uiso 1 1 calc R U . . .
C2 C 0.4338(11) 0.593(3) 0.1938(6) 0.052(4) Uani 1 1 d . U . . .
H2 H 0.5083 0.5458 0.2172 0.062 Uiso 1 1 calc R U . . .
C3 C 0.3613(15) 0.383(3) 0.1814(9) 0.075(4) Uani 1 1 d . U . . .
H3A H 0.3925 0.2621 0.2097 0.090 Uiso 1 1 calc R U . . .
H3B H 0.3517 0.3296 0.1398 0.090 Uiso 1 1 calc R U . . .
C4 C 0.2480(18) 0.471(4) 0.1921(12) 0.093(5) Uani 1 1 d . U . . .
H4A H 0.2034 0.5447 0.1557 0.112 Uiso 1 1 calc R U . . .
H4B H 0.2052 0.3472 0.2029 0.112 Uiso 1 1 calc R U . . .
C5 C 0.2797(14) 0.625(3) 0.2406(9) 0.077(5) Uani 1 1 d . U . . .
H5A H 0.2923 0.5465 0.2795 0.093 Uiso 1 1 calc R U . . .
H5B H 0.2215 0.7364 0.2384 0.093 Uiso 1 1 calc R U . . .
C6 C 0.3383(12) 0.809(3) 0.0969(6) 0.058(4) Uani 1 1 d . . . . .
H6A H 0.2931 0.6767 0.0819 0.069 Uiso 1 1 calc R U . . .
H6B H 0.2990 0.8980 0.1208 0.069 Uiso 1 1 calc R U . . .
C7 C 0.352(2) 0.945(4) 0.0439(7) 0.096(8) Uani 1 1 d . . . . .
H7A H 0.3536 0.8463 0.0105 0.144 Uiso 1 1 calc R U . . .
H7B H 0.4202 1.0291 0.0556 0.144 Uiso 1 1 calc R U . . .
H7C H 0.2902 1.0479 0.0315 0.144 Uiso 1 1 calc R U . . .
C8 C 0.5277(11) 0.648(2) 0.3443(5) 0.041(3) Uani 1 1 d . . . . .
C9 C 0.6308(12) 0.581(3) 0.3454(7) 0.056(4) Uani 1 1 d . . . . .
H9 H 0.6690 0.6549 0.3207 0.067 Uiso 1 1 calc R U . . .
C10 C 0.6835(14) 0.403(3) 0.3822(7) 0.062(5) Uani 1 1 d . . . . .
H10 H 0.7555 0.3579 0.3827 0.074 Uiso 1 1 calc R U . . .
C11 C 0.6231(13) 0.299(2) 0.4176(6) 0.046(4) Uani 1 1 d . . . . .
C12 C 0.5178(13) 0.361(3) 0.4181(6) 0.058(4) Uani 1 1 d . . . . .
H12 H 0.4793 0.2837 0.4421 0.070 Uiso 1 1 calc R U . . .
C13 C 0.4682(12) 0.546(4) 0.3809(7) 0.060(4) Uani 1 1 d . . . . .
H13 H 0.3975 0.5976 0.3813 0.072 Uiso 1 1 calc R U . . .

loop_
_atom_site_aniso_label
_atom_site_aniso_U_11
_atom_site_aniso_U_22
_atom_site_aniso_U_33
_atom_site_aniso_U_23
_atom_site_aniso_U_13
_atom_site_aniso_U_12
Br1 0.0917(15) 0.1036(16) 0.1000(16) -0.0200(15) 0.0514(12) 0.0090(15)
S1 0.053(2) 0.040(2) 0.056(2) 0.0004(19) 0.0226(18) 0.006(2)
O1 0.067(7) 0.046(7) 0.099(8) 0.008(6) 0.038(6) -0.009(5)
O2 0.059(6) 0.042(7) 0.090(7) -0.007(5) 0.028(6) 0.022(5)
O3 0.078(8) 0.059(8) 0.113(9) 0.009(8) 0.042(7) 0.015(8)
O4 0.105(10) 0.083(10) 0.096(9) 0.048(9) 0.038(8) 0.033(9)
N1 0.058(7) 0.045(7) 0.023(6) 0.003(5) 0.016(5) 0.014(6)
N2 0.070(10) 0.043(9) 0.066(9) 0.000(7) 0.001(8) 0.010(8)
C1 0.078(12) 0.035(9) 0.083(12) -0.012(8) 0.043(10) 0.007(8)
C2 0.032(7) 0.051(9) 0.077(8) 0.008(7) 0.023(6) 0.006(6)
C3 0.068(8) 0.050(8) 0.106(9) 0.004(8) 0.022(8) 0.009(7)
C4 0.080(9) 0.068(9) 0.131(11) -0.017(8) 0.025(9) -0.007(8)
C5 0.059(9) 0.072(11) 0.109(12) -0.021(9) 0.037(9) -0.005(8)
C6 0.047(8) 0.088(13) 0.036(8) 0.008(9) 0.006(7) 0.002(9)
C7 0.14(2) 0.086(15) 0.045(11) 0.003(10) -0.002(11) 0.053(14)
C8 0.040(8) 0.051(8) 0.032(7) 0.003(7) 0.009(6) 0.011(7)
C9 0.052(9) 0.054(11) 0.064(10) -0.001(10) 0.019(7) 0.013(9)
C10 0.051(9) 0.073(13) 0.063(10) 0.012(9) 0.019(8) 0.023(9)
C11 0.057(9) 0.033(9) 0.045(8) -0.001(7) 0.009(7) 0.010(7)
C12 0.053(9) 0.080(12) 0.045(9) 0.009(9) 0.018(7) 0.011(10)
C13 0.053(8) 0.059(9) 0.074(10) 0.028(11) 0.027(8) 0.032(10)

loop_
_atom_type_symbol
_atom_type_description
_atom_type_scat_dispersion_real
_atom_type_scat_dispersion_imag
_atom_type_scat_source
C C 0.0033 0.0016 'International Tables Vol C Tables 4.2.6.8 and 6.1.1.4'
H H 0.0000 0.0000 'International Tables Vol C Tables 4.2.6.8 and 6.1.1.4'
Br Br -0.2901 2.4595 'International Tables Vol C Tables 4.2.6.8 and 6.1.1.4'
N N 0.0061 0.0033 'International Tables Vol C Tables 4.2.6.8 and 6.1.1.4'
O O 0.0106 0.0060 'International Tables Vol C Tables 4.2.6.8 and 6.1.1.4'
S S 0.1246 0.1234 'International Tables Vol C Tables 4.2.6.8 and 6.1.1.4'

loop_
_geom_angle_atom_site_label_1
_geom_angle_atom_site_label_2
_geom_angle_atom_site_label_3
_geom_angle
_geom_angle_site_symmetry_1
_geom_angle_site_symmetry_3
_geom_angle_publ_flag
O1 S1 O2 120.8(6) . . ?
O1 S1 N1 107.1(6) . . ?
O1 S1 C8 108.1(6) . . ?
O2 S1 N1 104.2(6) . . ?
O2 S1 C8 108.5(6) . . ?
N1 S1 C8 107.5(7) . . ?
C2 N1 S1 121.1(9) . . ?
C2 N1 C5 106.8(11) . . ?
C5 N1 S1 119.7(9) . . ?
O3 N2 O4 122.5(14) . . ?
O3 N2 C11 120.2(15) . . ?
O4 N2 C11 117.2(14) . . ?
Br1 C1 H1 107.9 . . ?
C2 C1 Br1 106.8(10) . . ?
C2 C1 H1 107.9 . . ?
C6 C1 Br1 114.0(11) . . ?
C6 C1 H1 107.9 . . ?
C6 C1 C2 112.2(13) . . ?
N1 C2 C1 110.4(11) . . ?
N1 C2 H2 107.3 . . ?
N1 C2 C3 105.8(11) . . ?
C1 C2 H2 107.3 . . ?
C3 C2 C1 118.1(14) . . ?
C3 C2 H2 107.3 . . ?
C2 C3 H3A 111.3 . . ?
C2 C3 H3B 111.3 . . ?
C2 C3 C4 102.2(14) . . ?
H3A C3 H3B 109.2 . . ?
C4 C3 H3A 111.3 . . ?
C4 C3 H3B 111.3 . . ?
C3 C4 H4A 110.8 . . ?
C3 C4 H4B 110.8 . . ?
H4A C4 H4B 108.9 . . ?
C5 C4 C3 104.6(18) . . ?
C5 C4 H4A 110.8 . . ?
C5 C4 H4B 110.8 . . ?
N1 C5 H5A 110.2 . . ?
N1 C5 H5B 110.2 . . ?
C4 C5 N1 107.5(14) . . ?
C4 C5 H5A 110.2 . . ?
C4 C5 H5B 110.2 . . ?
H5A C5 H5B 108.5 . . ?
C1 C6 H6A 109.1 . . ?
C1 C6 H6B 109.1 . . ?
H6A C6 H6B 107.8 . . ?
C7 C6 C1 112.5(15) . . ?
C7 C6 H6A 109.1 . . ?
C7 C6 H6B 109.1 . . ?
C6 C7 H7A 109.5 . . ?
C6 C7 H7B 109.5 . . ?
C6 C7 H7C 109.5 . . ?
H7A C7 H7B 109.5 . . ?
H7A C7 H7C 109.5 . . ?
H7B C7 H7C 109.5 . . ?
C9 C8 S1 119.6(11) . . ?
C9 C8 C13 121.1(13) . . ?
C13 C8 S1 119.2(10) . . ?
C8 C9 H9 118.8 . . ?
C8 C9 C10 122.5(15) . . ?
C10 C9 H9 118.8 . . ?
C9 C10 H10 121.9 . . ?
C11 C10 C9 116.3(14) . . ?
C11 C10 H10 121.9 . . ?
C10 C11 N2 117.5(14) . . ?
C12 C11 N2 118.8(14) . . ?
C12 C11 C10 123.6(14) . . ?
C11 C12 H12 120.9 . . ?
C11 C12 C13 118.2(14) . . ?
C13 C12 H12 120.9 . . ?
C8 C13 C12 118.3(12) . . ?
C8 C13 H13 120.9 . . ?
C12 C13 H13 120.9 . . ?

loop_
_geom_bond_atom_site_label_1
_geom_bond_atom_site_label_2
_geom_bond_distance
_geom_bond_site_symmetry_2
_geom_bond_publ_flag
Br1 C1 1.949(14) . ?
S1 O1 1.444(10) . ?
S1 O2 1.471(10) . ?
S1 N1 1.578(12) . ?
S1 C8 1.756(14) . ?
O3 N2 1.184(16) . ?
O4 N2 1.263(16) . ?
N1 C2 1.501(17) . ?
N1 C5 1.51(2) . ?
N2 C11 1.485(19) . ?
C1 H1 0.9800 . ?
C1 C2 1.56(2) . ?
C1 C6 1.51(2) . ?
C2 H2 0.9800 . ?
C2 C3 1.52(3) . ?
C3 H3A 0.9700 . ?
C3 H3B 0.9700 . ?
C3 C4 1.57(3) . ?
C4 H4A 0.9700 . ?
C4 H4B 0.9700 . ?
C4 C5 1.40(3) . ?
C5 H5A 0.9700 . ?
C5 H5B 0.9700 . ?
C6 H6A 0.9700 . ?
C6 H6B 0.9700 . ?
C6 C7 1.49(2) . ?
C7 H7A 0.9600 . ?
C7 H7B 0.9600 . ?
C7 H7C 0.9600 . ?
C8 C9 1.334(18) . ?
C8 C13 1.380(19) . ?
C9 H9 0.9300 . ?
C9 C10 1.39(2) . ?
C10 H10 0.9300 . ?
C10 C11 1.38(2) . ?
C11 C12 1.36(2) . ?
C12 H12 0.9300 . ?
C12 C13 1.42(2) . ?
C13 H13 0.9300 . ?

loop_
_geom_torsion_atom_site_label_1
_geom_torsion_atom_site_label_2
_geom_torsion_atom_site_label_3
_geom_torsion_atom_site_label_4
_geom_torsion
_geom_torsion_site_symmetry_1
_geom_torsion_site_symmetry_2
_geom_torsion_site_symmetry_3
_geom_torsion_site_symmetry_4
_geom_torsion_publ_flag
Br1 C1 C2 N1 169.2(9) . . . . ?
Br1 C1 C2 C3 -68.9(16) . . . . ?
Br1 C1 C6 C7 -59.4(18) . . . . ?
S1 N1 C2 C1 -95.3(13) . . . . ?
S1 N1 C2 C3 135.8(11) . . . . ?
S1 N1 C5 C4 -160.2(13) . . . . ?
S1 C8 C9 C10 -175.5(13) . . . . ?
S1 C8 C13 C12 174.1(13) . . . . ?
O1 S1 N1 C2 50.2(11) . . . . ?
O1 S1 N1 C5 -172.8(11) . . . . ?
O1 S1 C8 C9 -17.5(14) . . . . ?
O1 S1 C8 C13 165.7(12) . . . . ?
O2 S1 N1 C2 179.2(10) . . . . ?
O2 S1 N1 C5 -43.7(12) . . . . ?
O2 S1 C8 C9 -150.0(12) . . . . ?
O2 S1 C8 C13 33.1(15) . . . . ?
O3 N2 C11 C10 -10(2) . . . . ?
O3 N2 C11 C12 167.4(16) . . . . ?
O4 N2 C11 C10 173.8(15) . . . . ?
O4 N2 C11 C12 -9(2) . . . . ?
N1 S1 C8 C9 97.8(13) . . . . ?
N1 S1 C8 C13 -79.1(14) . . . . ?
N1 C2 C3 C4 24.6(18) . . . . ?
N2 C11 C12 C13 -178.5(15) . . . . ?
C1 C2 C3 C4 -99.7(18) . . . . ?
C2 N1 C5 C4 -17.8(18) . . . . ?
C2 C1 C6 C7 179.1(14) . . . . ?
C2 C3 C4 C5 -36(2) . . . . ?
C3 C4 C5 N1 33.3(19) . . . . ?
C5 N1 C2 C1 122.9(14) . . . . ?
C5 N1 C2 C3 -6.1(16) . . . . ?
C6 C1 C2 N1 -65.2(17) . . . . ?
C6 C1 C2 C3 56.7(18) . . . . ?
C8 S1 N1 C2 -65.8(11) . . . . ?
C8 S1 N1 C5 71.3(12) . . . . ?
C8 C9 C10 C11 0(2) . . . . ?
C9 C8 C13 C12 -3(3) . . . . ?
C9 C10 C11 N2 177.1(13) . . . . ?
C9 C10 C11 C12 0(2) . . . . ?
C10 C11 C12 C13 -1(3) . . . . ?
C11 C12 C13 C8 3(3) . . . . ?
C13 C8 C9 C10 1(2) . . . . ?
